data_1549637
loop_
_publ_author_name
'Zipse, Hendrik'
'Marin-Luna, Marta'
'Poelloth, Benjamin'
'Zott, Fabian L.'

_publ_section_title
;
 Size-Dependent Rate Acceleration in the Silylation of Secondary Alcohols:
 the Bigger the Faster
;
_journal_name_full 'Chemical Science'
_journal_paper_doi 10.1039/C8SC01889H
_journal_year 2018
_chemical_formula_moiety 'C30 H21 Cl Si, 0.22(H2 O)'
_chemical_formula_sum 'C30 H21.45 Cl O0.22 Si'
_chemical_formula_weight 449.06
_chemical_name_common BP151
_space_group_crystal_system trigonal
_space_group_IT_number 148
_space_group_name_Hall '-R 3'
_space_group_name_H-M_alt 'R -3'
_symmetry_space_group_name_Hall '-R 3'
_symmetry_space_group_name_H-M 'R -3 :H'
_atom_sites_solution_hydrogens geom
_audit_block_code C30H21ClSi_H2O_vv740_zipse
_audit_creation_method 'APEX3 v2017.3-0'
_audit_update_record
;
2018-04-25 deposited with the CCDC.
2018-06-27 downloaded from the CCDC.
;
_cell_angle_alpha 90
_cell_angle_beta 90
_cell_angle_gamma 120
_cell_formula_units_Z 6
_cell_length_a 17.2923(11)
_cell_length_b 17.2923(11)
_cell_length_c 13.9863(10)
_cell_measurement_reflns_used 3333
_cell_measurement_temperature 103.(2)
_cell_measurement_theta_max 26.3616
_cell_measurement_theta_min 3.0859
_cell_volume 3621.9(4)
_computing_cell_refinement 'SAINT V8.38A (Bruker AXS Inc., 2017)'
_computing_data_collection 'APEX3 v2016.5-0, Bruker AXS (2016)'
_computing_data_reduction 'SAINT V8.38A (Bruker AXS Inc., 2017)'
_computing_molecular_graphics 'shelXle (C.B. Huebschle, rev 833)'
_computing_structure_refinement 'SHELXL-2016/6 (Sheldrick, 2016)'
_computing_structure_solution 'SHELXT 2014/5 (Sheldrick, 2014)'
_diffrn_ambient_temperature 103.(2)
_diffrn_detector_area_resol_mean 7.3910
_diffrn_measured_fraction_theta_full 0.995
_diffrn_measured_fraction_theta_max 0.996
_diffrn_measurement_device 'fixed-chi three-circle diffractometer'
_diffrn_measurement_device_type 'Bruker D8 Venture TXS'
_diffrn_measurement_method 'mix of phi and omega scans'
_diffrn_radiation_monochromator 'focusing mirrors'
_diffrn_radiation_type MoK\a
_diffrn_radiation_wavelength 0.71073
_diffrn_reflns_av_R_equivalents 0.0453
_diffrn_reflns_av_unetI/netI 0.0367
_diffrn_reflns_Laue_measured_fraction_full 0.995
_diffrn_reflns_Laue_measured_fraction_max 0.996
_diffrn_reflns_limit_h_max 21
_diffrn_reflns_limit_h_min -20
_diffrn_reflns_limit_k_max 21
_diffrn_reflns_limit_k_min -21
_diffrn_reflns_limit_l_max 15
_diffrn_reflns_limit_l_min -17
_diffrn_reflns_number 8776
_diffrn_reflns_point_group_measured_fraction_full 0.995
_diffrn_reflns_point_group_measured_fraction_max 0.996
_diffrn_reflns_theta_full 25.242
_diffrn_reflns_theta_max 26.371
_diffrn_reflns_theta_min 3.215
_diffrn_source 'rotating anode (TXS)'
_diffrn_source_current 50
_diffrn_source_power 2.5
_diffrn_source_type 'Bruker TXS'
_diffrn_source_voltage 50
_exptl_absorpt_coefficient_mu 0.224
_exptl_absorpt_correction_T_max 0.99
_exptl_absorpt_correction_T_min 0.90
_exptl_absorpt_correction_type multi-scan
_exptl_absorpt_process_details
;
SADABS-2016/2 - Bruker AXS area detector scaling and absorption correction
;
_exptl_crystal_colour colourless
_exptl_crystal_density_diffrn 1.235
_exptl_crystal_density_method 'not measured'
_exptl_crystal_description block
_exptl_crystal_F_000 1406
_exptl_crystal_size_max 0.050
_exptl_crystal_size_mid 0.040
_exptl_crystal_size_min 0.030
_refine_diff_density_max 0.433
_refine_diff_density_min -0.242
_refine_diff_density_rms 0.051
_refine_ls_extinction_method none
_refine_ls_goodness_of_fit_ref 1.026
_refine_ls_hydrogen_treatment constr
_refine_ls_matrix_type full
_refine_ls_number_parameters 102
_refine_ls_number_reflns 1649
_refine_ls_number_restraints 0
_refine_ls_restrained_S_all 1.026
_refine_ls_R_factor_all 0.0704
_refine_ls_R_factor_gt 0.0481
_refine_ls_shift/su_max 0.000
_refine_ls_shift/su_mean 0.000
_refine_ls_structure_factor_coef Fsqd
_refine_ls_weighting_details 'w=1/[\s^2^(Fo^2^)+(0.0543P)^2^+8.1057P] where P=(Fo^2^+2Fc^2^)/3'
_refine_ls_weighting_scheme calc
_refine_ls_wR_factor_gt 0.1166
_refine_ls_wR_factor_ref 0.1288
_reflns_Friedel_coverage 0.000
_reflns_number_gt 1263
_reflns_number_total 1649
_reflns_threshold_expression 'I > 2\s(I)'
_cod_data_source_file c8sc01889h3.cif
_cod_data_source_block vv740
_cod_depositor_comments
;
The following automatic conversions were performed:

'_exptl_absorpt_correction_type' value 'Multi-Scan' changed to
'multi-scan' according to
/home/data/users/saulius/crontab/automatic-downloads/rss-feeds/RSC/lib/dictionaries/cif_core.dic
dictionary named 'cif_core.dic' version 2.4.2 from 2011-04-26.

Automatic conversion script
Id: cif_fix_values 4973 2017-02-22 13:04:09Z antanas 
;
_cod_original_cell_volume 3621.9(5)
_cod_database_code 1549637
_shelx_estimated_absorpt_t_min 0.989
_shelx_estimated_absorpt_t_max 0.993
_shelx_space_group_comment
;
The symmetry employed for this shelxl refinement is uniquely defined
by the following loop, which should always be used as a source of
symmetry information in preference to the above space-group names.
They are only intended as comments.
;

loop_
_space_group_symop_operation_xyz
'x, y, z'
'-y, x-y, z'
'-x+y, -x, z'
'x+2/3, y+1/3, z+1/3'
'-y+2/3, x-y+1/3, z+1/3'
'-x+y+2/3, -x+1/3, z+1/3'
'x+1/3, y+2/3, z+2/3'
'-y+1/3, x-y+2/3, z+2/3'
'-x+y+1/3, -x+2/3, z+2/3'
'-x, -y, -z'
'y, -x+y, -z'
'x-y, x, -z'
'-x+2/3, -y+1/3, -z+1/3'
'y+2/3, -x+y+1/3, -z+1/3'
'x-y+2/3, x+1/3, -z+1/3'
'-x+1/3, -y+2/3, -z+2/3'
'y+1/3, -x+y+2/3, -z+2/3'
'x-y+1/3, x+2/3, -z+2/3'

loop_
_atom_site_label
_atom_site_type_symbol
_atom_site_fract_x
_atom_site_fract_y
_atom_site_fract_z
_atom_site_U_iso_or_equiv
_atom_site_adp_type
_atom_site_occupancy
_atom_site_site_symmetry_order
_atom_site_calc_flag
_atom_site_refinement_flags_posn
_atom_site_refinement_flags_adp
_atom_site_refinement_flags_occupancy
O1 O 0.5062(15) 0.5071(15) 0.4526(15) 0.038(8) Uiso 0.075(6) 1 d . . .
Cl1 Cl 0.666667 0.333333 0.71610(7) 0.0407(3) Uani 1 3 d S T P
Si1 Si 0.666667 0.333333 0.56771(7) 0.0257(3) Uani 1 3 d S T P
C1 C 0.54763(15) 0.27929(15) 0.53033(16) 0.0299(5) Uani 1 1 d . . .
C2 C 0.52193(16) 0.31227(16) 0.45583(16) 0.0332(5) Uani 1 1 d . . .
H2 H 0.565802 0.363882 0.423262 0.040 Uiso 1 1 calc R U .
C3 C 0.43102(16) 0.27152(16) 0.42530(16) 0.0347(6) Uani 1 1 d . . .
C4 C 0.40505(19) 0.3030(2) 0.3461(2) 0.0497(7) Uani 1 1 d . . .
H4 H 0.448360 0.353864 0.312016 0.060 Uiso 1 1 calc R U .
C5 C 0.3172(2) 0.2606(2) 0.3176(2) 0.0601(8) Uani 1 1 d . . .
H5 H 0.300523 0.281097 0.262669 0.072 Uiso 1 1 calc R U .
C6 C 0.2523(2) 0.1876(2) 0.3690(3) 0.0592(8) Uani 1 1 d . . .
H6 H 0.191590 0.159888 0.349666 0.071 Uiso 1 1 calc R U .
C7 C 0.27500(18) 0.1559(2) 0.4460(2) 0.0524(7) Uani 1 1 d . . .
H7 H 0.230047 0.106417 0.480333 0.063 Uiso 1 1 calc R U .
C8 C 0.36646(16) 0.19643(16) 0.47626(18) 0.0383(6) Uani 1 1 d . . .
C9 C 0.39301(17) 0.16295(18) 0.55329(19) 0.0457(7) Uani 1 1 d . . .
H9 H 0.349573 0.112469 0.587731 0.055 Uiso 1 1 calc R U .
C10 C 0.48089(17) 0.20245(17) 0.57906(19) 0.0411(6) Uani 1 1 d . . .
H10 H 0.497797 0.178166 0.630512 0.049 Uiso 1 1 calc R U .

loop_
_atom_site_aniso_label
_atom_site_aniso_U_11
_atom_site_aniso_U_22
_atom_site_aniso_U_33
_atom_site_aniso_U_23
_atom_site_aniso_U_13
_atom_site_aniso_U_12
Cl1 0.0502(4) 0.0502(4) 0.0217(5) 0.000 0.000 0.0251(2)
Si1 0.0281(4) 0.0281(4) 0.0207(5) 0.000 0.000 0.01407(18)
C1 0.0321(12) 0.0321(12) 0.0271(12) -0.0026(9) 0.0000(9) 0.0173(10)
C2 0.0330(12) 0.0360(13) 0.0305(12) -0.0001(10) 0.0002(10) 0.0173(10)
C3 0.0379(13) 0.0388(13) 0.0322(12) -0.0049(10) -0.0014(10) 0.0226(11)
C4 0.0453(16) 0.0568(17) 0.0481(16) 0.0023(13) -0.0077(13) 0.0264(14)
C5 0.0523(18) 0.075(2) 0.0607(19) -0.0097(17) -0.0218(15) 0.0376(17)
C6 0.0390(16) 0.0604(19) 0.079(2) -0.0248(17) -0.0232(15) 0.0253(15)
C7 0.0346(14) 0.0470(16) 0.069(2) -0.0159(15) -0.0061(13) 0.0150(13)
C8 0.0350(13) 0.0362(13) 0.0426(14) -0.0083(11) 0.0017(11) 0.0170(11)
C9 0.0378(14) 0.0406(14) 0.0474(16) 0.0076(12) 0.0074(12) 0.0112(12)
C10 0.0391(14) 0.0392(14) 0.0393(14) 0.0057(11) 0.0004(11) 0.0151(11)

loop_
_atom_type_symbol
_atom_type_description
_atom_type_scat_dispersion_real
_atom_type_scat_dispersion_imag
_atom_type_scat_source
C C 0.0033 0.0016 'International Tables Vol C Tables 4.2.6.8 and 6.1.1.4'
H H 0.0000 0.0000 'International Tables Vol C Tables 4.2.6.8 and 6.1.1.4'
Cl Cl 0.1484 0.1585 'International Tables Vol C Tables 4.2.6.8 and 6.1.1.4'
Si Si 0.0817 0.0704 'International Tables Vol C Tables 4.2.6.8 and 6.1.1.4'
O O 0.0106 0.0060 'International Tables Vol C Tables 4.2.6.8 and 6.1.1.4'

loop_
_geom_angle_atom_site_label_1
_geom_angle_atom_site_label_2
_geom_angle_atom_site_label_3
_geom_angle
_geom_angle_site_symmetry_1
_geom_angle_site_symmetry_3
C1 Si1 C1 112.43(6) 2_655 .
C1 Si1 C1 112.43(6) 2_655 3_665
C1 Si1 C1 112.42(6) . 3_665
C1 Si1 Cl1 106.33(7) 2_655 .
C1 Si1 Cl1 106.33(7) . .
C1 Si1 Cl1 106.33(7) 3_665 .
C2 C1 C10 118.3(2) . .
C2 C1 Si1 120.97(18) . .
C10 C1 Si1 120.74(17) . .
C1 C2 C3 122.0(2) . .
C1 C2 H2 119.0 . .
C3 C2 H2 119.0 . .
C4 C3 C8 119.8(2) . .
C4 C3 C2 122.1(2) . .
C8 C3 C2 118.2(2) . .
C5 C4 C3 120.3(3) . .
C5 C4 H4 119.9 . .
C3 C4 H4 119.9 . .
C4 C5 C6 120.5(3) . .
C4 C5 H5 119.8 . .
C6 C5 H5 119.8 . .
C7 C6 C5 120.7(3) . .
C7 C6 H6 119.6 . .
C5 C6 H6 119.6 . .
C6 C7 C8 120.6(3) . .
C6 C7 H7 119.7 . .
C8 C7 H7 119.7 . .
C9 C8 C3 119.7(2) . .
C9 C8 C7 122.2(3) . .
C3 C8 C7 118.1(2) . .
C10 C9 C8 120.5(2) . .
C10 C9 H9 119.8 . .
C8 C9 H9 119.8 . .
C9 C10 C1 121.3(2) . .
C9 C10 H10 119.3 . .
C1 C10 H10 119.3 . .

loop_
_geom_bond_atom_site_label_1
_geom_bond_atom_site_label_2
_geom_bond_distance
_geom_bond_site_symmetry_2
O1 O1 1.34(4) 10_666
Cl1 Si1 2.0755(14) .
Si1 C1 1.860(2) 2_655
Si1 C1 1.860(2) .
Si1 C1 1.860(2) 3_665
C1 C2 1.364(3) .
C1 C10 1.424(3) .
C2 C3 1.429(3) .
C2 H2 0.9500 .
C3 C4 1.404(4) .
C3 C8 1.411(3) .
C4 C5 1.374(4) .
C4 H4 0.9500 .
C5 C6 1.398(5) .
C5 H5 0.9500 .
C6 C7 1.351(4) .
C6 H6 0.9500 .
C7 C8 1.437(4) .
C7 H7 0.9500 .
C8 C9 1.404(4) .
C9 C10 1.367(4) .
C9 H9 0.9500 .
C10 H10 0.9500 .

loop_
_geom_torsion_atom_site_label_1
_geom_torsion_atom_site_label_2
_geom_torsion_atom_site_label_3
_geom_torsion_atom_site_label_4
_geom_torsion
_geom_torsion_site_symmetry_1
C1 Si1 C1 C2 -105.25(15) 2_655
C1 Si1 C1 C2 22.8(2) 3_665
Cl1 Si1 C1 C2 138.79(17) .
C1 Si1 C1 C10 74.9(3) 2_655
C1 Si1 C1 C10 -156.99(18) 3_665
Cl1 Si1 C1 C10 -41.0(2) .
C10 C1 C2 C3 -0.7(3) .
Si1 C1 C2 C3 179.50(17) .
C1 C2 C3 C4 -177.2(2) .
C1 C2 C3 C8 1.8(3) .
C8 C3 C4 C5 -0.5(4) .
C2 C3 C4 C5 178.4(3) .
C3 C4 C5 C6 2.2(5) .
C4 C5 C6 C7 -1.7(5) .
C5 C6 C7 C8 -0.3(4) .
C4 C3 C8 C9 177.6(2) .
C2 C3 C8 C9 -1.3(3) .
C4 C3 C8 C7 -1.5(4) .
C2 C3 C8 C7 179.5(2) .
C6 C7 C8 C9 -177.2(3) .
C6 C7 C8 C3 1.9(4) .
C3 C8 C9 C10 -0.1(4) .
C7 C8 C9 C10 179.0(3) .
C8 C9 C10 C1 1.3(4) .
C2 C1 C10 C9 -0.9(4) .
Si1 C1 C10 C9 179.0(2) .
